data_4127833
loop_
_publ_author_name
'Li, Penghao'
'Chen, Zhijie'
'Ryder, Matthew R.'
'Stern, Charlotte L.'
'Guo, Qing-Hui'
'Wang, Xingjie'
'Farha, Omar K.'
'Stoddart, J. Fraser'

_publ_section_title
;
 Assembly of a Porous Supramolecular Polyknot from Rigid Trigonal
 Prismatic Building Blocks.
;
_journal_issue 33
_journal_name_full 'Journal of the American Chemical Society'
_journal_page_first 12998
_journal_page_last 13002
_journal_paper_doi 10.1021/jacs.9b06445
_journal_volume 141
_journal_year 2019
_chemical_formula_moiety 'C110 H62 O12'
_chemical_formula_sum 'C110 H62 O12'
_chemical_formula_weight 1575.59
_space_group_crystal_system hexagonal
_space_group_IT_number 190
_space_group_name_Hall 'P -6c -2c'
_space_group_name_H-M_alt 'P -6 2 c'
_symmetry_space_group_name_Hall 'P -6c -2c'
_symmetry_space_group_name_H-M 'P -6 2 c'
_atom_sites_solution_hydrogens geom
_atom_sites_solution_primary dual
_audit_creation_date 2018-10-22
_audit_creation_method
;
Olex2 1.2
(compiled 2018.05.29 svn.r3508 for OlexSys, GUI svn.r5506)
;
_cell_angle_alpha 90
_cell_angle_beta 90
_cell_angle_gamma 120
_cell_formula_units_Z 6
_cell_length_a 37.888(2)
_cell_length_b 37.888(2)
_cell_length_c 54.616(4)
_cell_measurement_reflns_used 9918
_cell_measurement_temperature 250(2)
_cell_measurement_theta_max 48.459
_cell_measurement_theta_min 2.693
_cell_volume 67898(7)
_computing_cell_refinement 'SAINT V8.38A (?, 2016)'
_computing_data_collection 'APEX2 V2014.11-0 (Bruker, 2014)'
_computing_data_reduction 'SAINT V8.38A (?, 2016)'
_computing_molecular_graphics 'Olex2 (Dolomanov et al., 2009)'
_computing_publication_material 'Olex2 (Dolomanov et al., 2009)'
_computing_structure_refinement 'XL (Sheldrick, 2008)'
_computing_structure_solution 'ShelXT (Sheldrick, 2015)'
_diffrn_ambient_temperature 250.0
_diffrn_detector_area_resol_mean 8
_diffrn_measured_fraction_theta_full 0.586
_diffrn_measured_fraction_theta_max 0.998
_diffrn_measurement_device_type 'Bruker Kappa APEX CCD area detector'
_diffrn_measurement_method '\w and \f scans'
_diffrn_radiation_monochromator 'MX optics'
_diffrn_radiation_type CuK\a
_diffrn_radiation_wavelength 1.54178
_diffrn_reflns_av_R_equivalents 0.0655
_diffrn_reflns_av_unetI/netI 0.0626
_diffrn_reflns_Laue_measured_fraction_full 0.586
_diffrn_reflns_Laue_measured_fraction_max 0.998
_diffrn_reflns_limit_h_max 37
_diffrn_reflns_limit_h_min -24
_diffrn_reflns_limit_k_max 30
_diffrn_reflns_limit_k_min -37
_diffrn_reflns_limit_l_max 54
_diffrn_reflns_limit_l_min -31
_diffrn_reflns_number 101532
_diffrn_reflns_point_group_measured_fraction_full 0.580
_diffrn_reflns_point_group_measured_fraction_max 0.997
_diffrn_reflns_theta_full 67.679
_diffrn_reflns_theta_max 50.485
_diffrn_reflns_theta_min 1.346
_diffrn_source microsource
_exptl_absorpt_coefficient_mu 0.120
_exptl_absorpt_correction_T_max 0.7500
_exptl_absorpt_correction_T_min 0.6592
_exptl_absorpt_correction_type multi-scan
_exptl_absorpt_process_details
'SADABS-2016/2 (Bruker,2016/2) was used for absorption correction. wR2(int) was 0.1167 before and 0.0551 after correction. The Ratio of minimum to maximum transmission is 0.8789. The \l/2 correction factor is Not present.'
_exptl_crystal_colour colourless
_exptl_crystal_colour_primary colourless
_exptl_crystal_density_diffrn 0.231
_exptl_crystal_description prism
_exptl_crystal_F_000 4908
_exptl_crystal_recrystallization_method 'The material was recrystallised from --- by as supplied'
_exptl_crystal_size_max 0.46
_exptl_crystal_size_mid 0.188
_exptl_crystal_size_min 0.182
_refine_diff_density_max 0.064
_refine_diff_density_min -0.099
_refine_diff_density_rms 0.006
_refine_ls_abs_structure_details
;
 Flack x determined using 5322 quotients [(I+)-(I-)]/[(I+)+(I-)]
 (Parsons, Flack and Wagner, Acta Cryst. B69 (2013) 249-259).
;
_refine_ls_abs_structure_Flack 0.28(10)
_refine_ls_extinction_method none
_refine_ls_goodness_of_fit_ref 0.641
_refine_ls_hydrogen_treatment constr
_refine_ls_matrix_type full
_refine_ls_number_parameters 704
_refine_ls_number_reflns 24039
_refine_ls_number_restraints 1246
_refine_ls_restrained_S_all 0.684
_refine_ls_R_factor_all 0.0734
_refine_ls_R_factor_gt 0.0376
_refine_ls_shift/su_max 0.002
_refine_ls_shift/su_mean 0.000
_refine_ls_structure_factor_coef Fsqd
_refine_ls_weighting_details 'w=1/[\s^2^(Fo^2^)+(0.1141P)^2^] where P=(Fo^2^+2Fc^2^)/3'
_refine_ls_weighting_scheme calc
_refine_ls_wR_factor_gt 0.1009
_refine_ls_wR_factor_ref 0.1319
_reflns_Friedel_coverage 0.886
_reflns_Friedel_fraction_full 0.573
_reflns_Friedel_fraction_max 0.996
_reflns_number_gt 15079
_reflns_number_total 24039
_reflns_threshold_expression 'I > 2\s(I)'
_cod_data_source_file ja9b06445_si_001.cif
_cod_data_source_block cx1421
_cod_original_cell_volume 67899(10)
_cod_database_code 4127833
_shelxl_version_number 2014-3
_shelx_space_group_comment
;
The symmetry employed for this shelxl refinement is uniquely defined
by the following loop, which should always be used as a source of
symmetry information in preference to the above space-group names.
They are only intended as comments.
;
_shelx_estimated_absorpt_t_max 0.978
_shelx_estimated_absorpt_t_min 0.947
_olex2_refinement_description
;
1. Fixed Uiso
 At 1.2 times of:
  All C(H) groups
 At 1.5 times of:
  All O(H) groups
2. Restrained distances
 O8-C74 = O7-C74 = O6-C59 = O5-C59 = O2-C29 = O1-C29 = O3-C44 = O4-C44
 1.2 with sigma of 0.01
 O4-O3 = O6-O5 = O7-O8 = O1-O2
 2.2 with sigma of 0.01
3. Restrained planarity
 O3, C38, C39, C40, C41, C42, C43, C44, C36, C37, O4
 with sigma of 0.01
 O5, O6, C51, C52, C53, C54, C55, C56, C57, C58, C59
 with sigma of 0.01
4. Uiso/Uaniso restraints and constraints
All non-hydrogen atoms have similar U: within 2A with sigma of 0.01 and sigma
for terminal atoms of 0.02
5. Rigid body (RIGU) restrains
 All non-hydrogen atoms
 with sigma for 1-2 distances of 0.001 and sigma for 1-3 distances of 0.001
6. Others
 Fixed Sof: O5(0.5) O6(0.5) H6(0.5) O7(0.5) O8(0.5) H8(0.5) C45(0.5) C46(0.5)
 H46(0.5) C47(0.5) H47(0.5) C48(0.5) C49(0.5) H49(0.5) C50(0.5) H50(0.5)
 C51(0.5) C52(0.5) C53(0.5) C54(0.5) H54(0.5) C55(0.5) H55(0.5) C56(0.5)
 C57(0.5) H57(0.5) C58(0.5) H58(0.5) C59(0.5) C60(0.5) C61(0.5) H61(0.5)
 C62(0.5) H62(0.5) C63(0.5) C64(0.5) H64(0.5) C65(0.5) H65(0.5) C66(0.5)
 C67(0.5) C68(0.5) C69(0.5) H69(0.5) C70(0.5) H70(0.5) C71(0.5) C72(0.5)
 H72(0.5) C73(0.5) H73(0.5) C74(0.5)
7.a Ternary CH refined with riding coordinates:
 C1(H1), C8(H8A)
7.b Aromatic/amide H refined with riding coordinates:
 C3(H3), C6(H6A), C10(H10), C13(H13), C16(H16), C17(H17), C19(H19), C20(H20),
 C24(H24), C25(H25), C27(H27), C28(H28), C31(H31), C32(H32), C34(H34), C35(H35),
  C39(H39), C40(H40), C42(H42), C43(H43), C46(H46), C47(H47), C49(H49),
 C50(H50), C54(H54), C55(H55), C57(H57), C58(H58), C61(H61), C62(H62), C64(H64),
  C65(H65), C69(H69), C70(H70), C72(H72), C73(H73)
7.c Fitted hexagon refined as free rotating group:
 C45(C46,C47,C48,C49,C50)
7.d Tetrahedral OH refined with riding coordinates:
 O4(H4), O6(H6), O8(H8)
7.e Idealised tetrahedral OH refined as rotating group:
 O2(H2)
;
_olex2_date_sample_data_collection 2018-10-18
_olex2_date_sample_submission 2018-10-17
_olex2_diffrn_ambient_temperature_device 'Oxford Cryosystems'
_olex2_exptl_crystal_mounting_method 'The crystal was mounted on a MITIGEN holder in Paratone'
_olex2_submission_original_sample_id cx1421
_olex2_submission_special_instructions 'No special instructions were received'

loop_
_space_group_symop_operation_xyz
'x, y, z'
'-y, x-y, z'
'-x+y, -x, z'
'x, y, -z+1/2'
'-y, x-y, -z+1/2'
'-x+y, -x, -z+1/2'
'y, x, -z'
'x-y, -y, -z'
'-x, -x+y, -z'
'y, x, z+1/2'
'x-y, -y, z+1/2'
'-x, -x+y, z+1/2'

loop_
_atom_site_label
_atom_site_type_symbol
_atom_site_fract_x
_atom_site_fract_y
_atom_site_fract_z
_atom_site_U_iso_or_equiv
_atom_site_adp_type
_atom_site_occupancy
_atom_site_site_symmetry_order
_atom_site_calc_flag
_atom_site_refinement_flags_posn
_atom_site_refinement_flags_adp
_atom_site_refinement_flags_occupancy
_atom_site_disorder_assembly
_atom_site_disorder_group
O1 O 0.61860(16) 0.11262(12) 0.47221(6) 0.334(3) Uani 1 1 d D U . . .
O2 O 0.66760(18) 0.15310(11) 0.49739(6) 0.352(3) Uani 1 1 d D U . . .
H2 H 0.6728 0.1357 0.5028 0.528 Uiso 1 1 calc GR . . . .
O3 O 1.05774(11) 0.58864(14) 0.49277(6) 0.404(4) Uani 1 1 d D U . . .
O4 O 1.10243(12) 0.63019(15) 0.46603(6) 0.416(4) Uani 1 1 d D U . . .
H4 H 1.1143 0.6200 0.4586 0.624 Uiso 1 1 calc R . . . .
O5 O 0.6514(3) 0.8360(2) 0.2619(2) 0.438(7) Uani 0.5 1 d D U . A -1
O6 O 0.5995(3) 0.8047(3) 0.2349(2) 0.479(8) Uani 0.5 1 d D U . A -1
H6 H 0.5772 0.7883 0.2411 0.718 Uiso 0.5 1 calc R . . A -1
O7 O 0.2765(2) 0.4082(3) 0.2266(2) 0.372(6) Uani 0.5 1 d D U . A -1
O8 O 0.2557(2) 0.3548(4) 0.2510(4) 0.423(6) Uani 0.5 1 d D U . A -1
H8 H 0.2632 0.3377 0.2518 0.634 Uiso 0.5 1 calc R . . A -1
C1 C 0.71045(7) 0.40761(7) 0.2500 0.0422(6) Uani 1 2 d S TU P . .
H1 H 0.6880 0.3789 0.2500 0.051 Uiso 1 2 calc RS T P . .
C2 C 0.73839(5) 0.41880(5) 0.27221(3) 0.0437(4) Uani 1 1 d . U . . .
C3 C 0.73473(5) 0.39231(6) 0.29030(3) 0.0499(4) Uani 1 1 d . U . . .
H3 H 0.7134 0.3651 0.2898 0.060 Uiso 1 1 calc R . . . .
C4 C 0.76329(6) 0.40588(6) 0.30992(3) 0.0583(5) Uani 1 1 d . U . . .
C5 C 0.79507(6) 0.44762(6) 0.31043(3) 0.0633(5) Uani 1 1 d . U . . .
C6 C 0.79758(6) 0.47298(6) 0.29152(3) 0.0576(5) Uani 1 1 d . U . . .
H6A H 0.8188 0.5003 0.2916 0.069 Uiso 1 1 calc R . . . .
C7 C 0.76959(5) 0.45935(6) 0.27220(3) 0.0505(4) Uani 1 1 d . U . . .
C8 C 0.76918(8) 0.48311(7) 0.2500 0.0511(6) Uani 1 2 d S TU P . .
H8A H 0.7917 0.5118 0.2500 0.061 Uiso 1 2 calc RS T P . .
C9 C 0.72695(8) 0.47906(8) 0.2500 0.0511(6) Uani 1 2 d S TU P . .
C10 C 0.71787(9) 0.51012(9) 0.2500 0.0698(7) Uani 1 2 d S TU P . .
H10 H 0.7393 0.5373 0.2500 0.084 Uiso 1 2 calc RS T P . .
C11 C 0.67798(10) 0.50211(10) 0.2500 0.0857(9) Uani 1 2 d S TU P . .
C12 C 0.64603(9) 0.46158(9) 0.2500 0.0680(7) Uani 1 2 d S TU P A .
C13 C 0.65506(8) 0.42975(8) 0.2500 0.0568(6) Uani 1 2 d S TU P . .
H13 H 0.6339 0.4025 0.2500 0.068 Uiso 1 2 calc RS T P A .
C14 C 0.69563(8) 0.43886(8) 0.2500 0.0486(6) Uani 1 2 d S TU P . .
C15 C 0.75647(6) 0.37633(7) 0.33016(3) 0.0720(6) Uani 1 1 d . U . . .
C16 C 0.74870(7) 0.33800(7) 0.32401(4) 0.0831(6) Uani 1 1 d . U . . .
H16 H 0.7495 0.3316 0.3075 0.100 Uiso 1 1 calc R . . . .
C17 C 0.73939(8) 0.30770(8) 0.34223(5) 0.1032(8) Uani 1 1 d . U . . .
H17 H 0.7343 0.2815 0.3381 0.124 Uiso 1 1 calc R . . . .
C18 C 0.73826(8) 0.31851(9) 0.36591(5) 0.1042(8) Uani 1 1 d . U . . .
C19 C 0.74658(8) 0.35734(9) 0.37206(4) 0.1069(8) Uani 1 1 d . U . . .
H19 H 0.7460 0.3640 0.3886 0.128 Uiso 1 1 calc R . . . .
C20 C 0.75564(7) 0.38628(8) 0.35427(4) 0.0917(7) Uani 1 1 d . U . . .
H20 H 0.7612 0.4126 0.3585 0.110 Uiso 1 1 calc R . . . .
C21 C 0.72659(9) 0.28758(9) 0.38503(5) 0.1372(11) Uani 1 1 d . U . . .
C22 C 0.71540(12) 0.26231(10) 0.40021(6) 0.1732(16) Uani 1 1 d . U . . .
C23 C 0.69771(16) 0.23194(13) 0.41956(7) 0.207(2) Uani 1 1 d . U . . .
C24 C 0.66832(16) 0.19632(13) 0.41556(7) 0.229(2) Uani 1 1 d . U . . .
H24 H 0.6588 0.1889 0.3994 0.275 Uiso 1 1 calc R . . . .
C25 C 0.64888(18) 0.16659(14) 0.43501(8) 0.267(3) Uani 1 1 d . U . . .
H25 H 0.6239 0.1426 0.4323 0.320 Uiso 1 1 calc R . . . .
C26 C 0.6666(2) 0.17386(16) 0.45614(9) 0.281(3) Uani 1 1 d . U . . .
C27 C 0.69426(19) 0.21352(15) 0.46309(8) 0.272(3) Uani 1 1 d . U . . .
H27 H 0.7013 0.2206 0.4796 0.327 Uiso 1 1 calc R . . . .
C28 C 0.71232(17) 0.24443(13) 0.44319(7) 0.252(3) Uani 1 1 d . U . . .
H28 H 0.7328 0.2713 0.4465 0.303 Uiso 1 1 calc R . . . .
C29 C 0.6523(2) 0.14283(19) 0.47639(11) 0.308(3) Uani 1 1 d D U . . .
C30 C 0.82639(7) 0.46383(8) 0.32961(4) 0.0848(6) Uani 1 1 d . U . . .
C31 C 0.84908(8) 0.44676(9) 0.33587(4) 0.1099(8) Uani 1 1 d . U . . .
H31 H 0.8438 0.4225 0.3280 0.132 Uiso 1 1 calc R . . . .
C32 C 0.88046(9) 0.46378(11) 0.35374(5) 0.1341(10) Uani 1 1 d . U . . .
H32 H 0.8965 0.4519 0.3574 0.161 Uiso 1 1 calc R . . . .
C33 C 0.88622(10) 0.49797(12) 0.36522(6) 0.1365(11) Uani 1 1 d . U . . .
C34 C 0.86443(10) 0.51695(11) 0.35977(5) 0.1421(11) Uani 1 1 d . U . . .
H34 H 0.8697 0.5409 0.3680 0.170 Uiso 1 1 calc R . . . .
C35 C 0.83360(9) 0.49957(9) 0.34139(5) 0.1164(9) Uani 1 1 d . U . . .
H35 H 0.8183 0.5120 0.3372 0.140 Uiso 1 1 calc R . . . .
C36 C 0.91823(11) 0.51646(11) 0.38411(6) 0.1773(15) Uani 1 1 d . U . . .
C37 C 0.94446(12) 0.53162(13) 0.39894(7) 0.240(2) Uani 1 1 d . U . . .
C38 C 0.97527(16) 0.54907(14) 0.41810(9) 0.306(3) Uani 1 1 d . U . . .
C39 C 0.96899(15) 0.53818(15) 0.43871(9) 0.335(4) Uani 1 1 d . U . . .
H39 H 0.9428 0.5172 0.4429 0.403 Uiso 1 1 calc R . . . .
C40 C 0.99951(17) 0.55543(18) 0.45778(9) 0.361(4) Uani 1 1 d . U . . .
H40 H 0.9927 0.5455 0.4739 0.433 Uiso 1 1 calc R . . . .
C41 C 1.03461(18) 0.58315(17) 0.45310(10) 0.363(4) Uani 1 1 d . U . . .
C42 C 1.04341(16) 0.59680(17) 0.42956(9) 0.369(4) Uani 1 1 d . U . . .
H42 H 1.0699 0.6178 0.4259 0.442 Uiso 1 1 calc R . . . .
C43 C 1.01521(16) 0.58117(17) 0.41095(8) 0.341(4) Uani 1 1 d . U . . .
H43 H 1.0215 0.5907 0.3948 0.409 Uiso 1 1 calc R . . . .
C44 C 1.0689(2) 0.60300(19) 0.47290(11) 0.394(5) Uani 1 1 d D U . . .
C45 C 0.67058(13) 0.53728(9) 0.25251(9) 0.1383(15) Uani 0.5 1 d . U . A -1
C46 C 0.69193(12) 0.56906(11) 0.26891(9) 0.148(2) Uani 0.5 1 d G U . A -1
H46 H 0.7093 0.5674 0.2805 0.178 Uiso 0.5 1 calc R . . A -1
C47 C 0.68757(14) 0.60336(11) 0.26811(9) 0.170(2) Uani 0.5 1 d G U . A -1
H47 H 0.7020 0.6248 0.2792 0.204 Uiso 0.5 1 calc R . . A -1
C48 C 0.66186(16) 0.60587(11) 0.25092(11) 0.191(2) Uani 0.5 1 d G U . A -1
C49 C 0.64051(14) 0.57409(13) 0.23453(9) 0.172(2) Uani 0.5 1 d G U . A -1
H49 H 0.6231 0.5758 0.2229 0.206 Uiso 0.5 1 calc R . . A -1
C50 C 0.64487(13) 0.53979(10) 0.23532(9) 0.148(2) Uani 0.5 1 d G U . A -1
H50 H 0.6304 0.5183 0.2242 0.178 Uiso 0.5 1 calc R . . A -1
C51 C 0.6595(2) 0.64272(19) 0.2558(2) 0.238(4) Uani 0.5 1 d . U . A -1
C52 C 0.6550(3) 0.6731(2) 0.2551(2) 0.282(4) Uani 0.5 1 d . U . A -1
C53 C 0.6478(3) 0.7073(3) 0.2534(2) 0.317(4) Uani 0.5 1 d . U . A -1
C54 C 0.6703(3) 0.7373(3) 0.26598(19) 0.329(5) Uani 0.5 1 d . U . A -1
H54 H 0.6909 0.7381 0.2760 0.395 Uiso 0.5 1 calc R . . A -1
C55 C 0.6626(3) 0.7737(3) 0.2641(2) 0.356(5) Uani 0.5 1 d . U . A -1
H55 H 0.6784 0.7977 0.2731 0.427 Uiso 0.5 1 calc R . . A -1
C56 C 0.6331(4) 0.7702(3) 0.2495(2) 0.383(5) Uani 0.5 1 d . U . A -1
C57 C 0.6100(3) 0.7386(3) 0.2366(2) 0.369(5) Uani 0.5 1 d . U . A -1
H57 H 0.5899 0.7390 0.2268 0.443 Uiso 0.5 1 calc R . . A -1
C58 C 0.6136(3) 0.7017(3) 0.2364(2) 0.348(5) Uani 0.5 1 d . U . A -1
H58 H 0.5972 0.6781 0.2272 0.418 Uiso 0.5 1 calc R . . A -1
C59 C 0.6271(3) 0.8088(3) 0.2486(2) 0.418(5) Uani 0.5 1 d D U . A -1
C60 C 0.60035(12) 0.44819(13) 0.24587(16) 0.0841(15) Uani 0.5 1 d . U . A -1
C61 C 0.58943(15) 0.46522(16) 0.22594(10) 0.1005(14) Uani 0.5 1 d . U . A -1
H61 H 0.6088 0.4827 0.2145 0.121 Uiso 0.5 1 calc R . . A -1
C62 C 0.54822(17) 0.45442(19) 0.22444(12) 0.1225(17) Uani 0.5 1 d . U . A -1
H62 H 0.5389 0.4650 0.2120 0.147 Uiso 0.5 1 calc R . . A -1
C63 C 0.52199(18) 0.4280(2) 0.24164(12) 0.138(2) Uani 0.5 1 d . U . A -1
C64 C 0.53182(17) 0.41127(19) 0.25995(10) 0.124(2) Uani 0.5 1 d . U . A -1
H64 H 0.5123 0.3932 0.2711 0.149 Uiso 0.5 1 calc R . . A -1
C65 C 0.57418(16) 0.42255(17) 0.26168(9) 0.1013(16) Uani 0.5 1 d . U . A -1
H65 H 0.5829 0.4115 0.2741 0.122 Uiso 0.5 1 calc R . . A -1
C66 C 0.4790(2) 0.4191(3) 0.24112(16) 0.193(3) Uani 0.5 1 d . U . A -1
C67 C 0.4482(2) 0.4146(3) 0.2395(2) 0.259(4) Uani 0.5 1 d . U . A -1
C68 C 0.4035(3) 0.4088(4) 0.2484(10) 0.291(4) Uani 0.5 1 d . U . A -1
C69 C 0.3926(3) 0.4289(4) 0.2316(2) 0.305(4) Uani 0.5 1 d . U . A -1
H69 H 0.4129 0.4486 0.2214 0.366 Uiso 0.5 1 calc R . . A -1
C70 C 0.3528(3) 0.4210(4) 0.2291(3) 0.320(5) Uani 0.5 1 d . U . A -1
H70 H 0.3453 0.4349 0.2179 0.383 Uiso 0.5 1 calc R . . A -1
C71 C 0.3247(3) 0.3905(4) 0.2449(6) 0.335(5) Uani 0.5 1 d . U . A -1
C72 C 0.3315(3) 0.3648(4) 0.2582(4) 0.322(5) Uani 0.5 1 d . U . A -1
H72 H 0.3101 0.3417 0.2658 0.387 Uiso 0.5 1 calc R . . A -1
C73 C 0.3756(3) 0.3747(4) 0.2603(3) 0.307(5) Uani 0.5 1 d . U . A -1
H73 H 0.3830 0.3582 0.2693 0.369 Uiso 0.5 1 calc R . . A -1
C74 C 0.2786(3) 0.3827(5) 0.2377(3) 0.365(5) Uani 0.5 1 d D U . A -1

loop_
_atom_site_aniso_label
_atom_site_aniso_U_11
_atom_site_aniso_U_22
_atom_site_aniso_U_33
_atom_site_aniso_U_23
_atom_site_aniso_U_13
_atom_site_aniso_U_12
O1 0.415(5) 0.198(3) 0.164(2) 0.112(2) -0.006(3) -0.015(3)
O2 0.431(5) 0.227(3) 0.152(2) 0.116(2) -0.016(3) -0.020(3)
O3 0.212(3) 0.570(7) 0.167(2) 0.008(3) -0.126(2) -0.003(4)
O4 0.197(3) 0.578(8) 0.196(3) 0.041(4) -0.134(3) -0.014(4)
O5 0.475(11) 0.234(7) 0.728(16) -0.141(8) -0.247(11) 0.269(8)
O6 0.520(12) 0.277(8) 0.780(16) -0.160(9) -0.297(12) 0.306(9)
O7 0.152(5) 0.475(11) 0.561(12) 0.217(10) 0.095(6) 0.211(6)
O8 0.150(5) 0.519(11) 0.636(14) 0.269(12) 0.081(7) 0.194(6)
C1 0.0446(13) 0.0456(13) 0.0363(11) 0.000 0.000 0.0225(11)
C2 0.0473(10) 0.0533(10) 0.0347(8) -0.0032(7) 0.0035(8) 0.0284(9)
C3 0.0537(11) 0.0551(11) 0.0403(8) 0.0012(8) 0.0064(8) 0.0268(9)
C4 0.0588(11) 0.0648(11) 0.0452(9) -0.0002(8) 0.0012(8) 0.0264(9)
C5 0.0640(12) 0.0657(11) 0.0491(10) -0.0018(9) -0.0098(9) 0.0241(10)
C6 0.0595(11) 0.0572(11) 0.0488(9) -0.0054(9) -0.0023(8) 0.0238(10)
C7 0.0542(11) 0.0556(11) 0.0444(9) -0.0024(8) 0.0041(8) 0.0294(9)
C8 0.0562(14) 0.0458(14) 0.0494(13) 0.000 0.000 0.0241(12)
C9 0.0620(14) 0.0526(13) 0.0415(13) 0.000 0.000 0.0308(11)
C10 0.0753(16) 0.0559(16) 0.0836(19) 0.000 0.000 0.0368(14)
C11 0.0778(16) 0.0632(15) 0.127(2) 0.000 0.000 0.0433(13)
C12 0.0718(15) 0.0642(15) 0.0849(19) 0.000 0.000 0.0468(12)
C13 0.0640(14) 0.0558(15) 0.0589(15) 0.000 0.000 0.0362(13)
C14 0.0619(13) 0.0511(13) 0.0400(13) 0.000 0.000 0.0335(11)
C15 0.0743(14) 0.0725(12) 0.0544(10) 0.0092(9) -0.0061(10) 0.0256(11)
C16 0.0937(17) 0.0734(13) 0.0645(12) 0.0060(10) -0.0134(11) 0.0284(12)
C17 0.1015(18) 0.0874(15) 0.0898(13) 0.0268(12) -0.0138(14) 0.0240(14)
C18 0.1019(18) 0.0992(16) 0.0811(13) 0.0300(12) -0.0095(14) 0.0275(15)
C19 0.110(2) 0.1122(17) 0.0695(13) 0.0243(13) -0.0075(13) 0.0339(16)
C20 0.1043(18) 0.1053(16) 0.0583(11) 0.0092(11) -0.0015(11) 0.0470(14)
C21 0.129(2) 0.121(2) 0.1073(17) 0.0557(15) -0.0190(17) 0.0227(18)
C22 0.185(3) 0.134(2) 0.1174(19) 0.0714(18) -0.025(2) 0.017(2)
C23 0.252(4) 0.141(2) 0.1202(19) 0.078(2) -0.020(2) 0.018(3)
C24 0.280(4) 0.148(3) 0.121(2) 0.078(2) -0.018(2) 0.004(3)
C25 0.336(5) 0.165(3) 0.132(2) 0.081(2) -0.011(3) 0.000(3)
C26 0.360(5) 0.174(3) 0.132(2) 0.088(2) -0.018(3) 0.001(3)
C27 0.348(5) 0.178(3) 0.133(2) 0.082(2) -0.030(3) 0.012(3)
C28 0.314(5) 0.166(3) 0.126(2) 0.078(2) -0.035(3) 0.008(3)
C29 0.400(6) 0.188(4) 0.149(3) 0.100(3) -0.009(3) 0.006(4)
C30 0.0792(14) 0.0896(15) 0.0591(12) 0.0008(11) -0.0268(11) 0.0222(12)
C31 0.1012(18) 0.121(2) 0.0933(15) -0.0020(14) -0.0412(14) 0.0446(15)
C32 0.114(2) 0.155(2) 0.1085(19) -0.0072(17) -0.0574(16) 0.0490(19)
C33 0.119(2) 0.154(2) 0.1038(19) -0.0140(17) -0.0585(16) 0.0438(19)
C34 0.132(2) 0.142(2) 0.1166(19) -0.0304(17) -0.0665(18) 0.0417(19)
C35 0.117(2) 0.1145(18) 0.0946(16) -0.0261(14) -0.0479(15) 0.0409(16)
C36 0.138(2) 0.215(3) 0.125(2) -0.023(2) -0.079(2) 0.048(2)
C37 0.158(3) 0.318(5) 0.140(2) -0.024(3) -0.099(2) 0.040(3)
C38 0.172(3) 0.425(6) 0.152(3) -0.018(3) -0.110(3) 0.021(3)
C39 0.183(3) 0.470(7) 0.156(3) -0.004(3) -0.113(3) 0.015(4)
C40 0.190(3) 0.506(7) 0.164(3) -0.004(4) -0.116(3) 0.008(4)
C41 0.186(3) 0.512(7) 0.164(3) -0.003(3) -0.117(3) 0.004(4)
C42 0.192(3) 0.507(7) 0.171(3) -0.002(4) -0.118(3) -0.003(4)
C43 0.182(3) 0.465(7) 0.166(3) -0.010(4) -0.113(3) 0.005(4)
C44 0.200(4) 0.551(8) 0.173(3) 0.008(4) -0.123(3) -0.006(5)
C45 0.142(3) 0.090(2) 0.217(4) -0.020(3) -0.025(3) 0.083(2)
C46 0.161(4) 0.095(3) 0.234(4) -0.037(3) -0.047(4) 0.098(3)
C47 0.189(5) 0.103(3) 0.271(5) -0.040(3) -0.055(4) 0.113(3)
C48 0.217(5) 0.122(3) 0.299(5) -0.041(4) -0.077(5) 0.133(3)
C49 0.184(5) 0.110(3) 0.272(5) -0.018(3) -0.052(4) 0.112(3)
C50 0.152(4) 0.100(3) 0.234(5) -0.015(3) -0.040(3) 0.094(3)
C51 0.276(6) 0.147(3) 0.372(9) -0.061(5) -0.094(7) 0.167(4)
C52 0.319(7) 0.165(4) 0.458(10) -0.062(6) -0.097(8) 0.193(5)
C53 0.351(7) 0.180(4) 0.527(10) -0.077(5) -0.128(7) 0.212(5)
C54 0.363(8) 0.184(5) 0.550(11) -0.092(6) -0.141(7) 0.219(5)
C55 0.388(9) 0.196(5) 0.597(12) -0.102(6) -0.162(8) 0.231(6)
C56 0.414(8) 0.210(5) 0.638(11) -0.107(6) -0.192(8) 0.241(6)
C57 0.406(8) 0.203(5) 0.616(12) -0.094(6) -0.184(8) 0.239(6)
C58 0.386(8) 0.193(5) 0.574(11) -0.085(6) -0.164(8) 0.226(6)
C59 0.455(10) 0.226(6) 0.699(13) -0.125(7) -0.224(9) 0.264(7)
C60 0.0747(18) 0.078(2) 0.119(4) 0.019(3) 0.0037(17) 0.0527(16)
C61 0.084(2) 0.112(3) 0.131(3) 0.036(3) 0.005(2) 0.069(2)
C62 0.087(2) 0.141(4) 0.167(4) 0.037(3) 0.001(2) 0.077(3)
C63 0.097(2) 0.157(4) 0.187(5) 0.053(3) 0.015(2) 0.083(3)
C64 0.082(2) 0.133(4) 0.178(4) 0.045(3) 0.019(2) 0.069(2)
C65 0.079(2) 0.102(3) 0.142(3) 0.043(3) 0.0182(19) 0.060(2)
C66 0.107(3) 0.243(6) 0.260(8) 0.084(5) 0.024(3) 0.111(3)
C67 0.118(3) 0.321(7) 0.379(10) 0.076(7) 0.017(4) 0.141(4)
C68 0.130(4) 0.355(7) 0.445(9) 0.110(7) 0.048(5) 0.164(4)
C69 0.129(4) 0.374(8) 0.469(10) 0.131(7) 0.049(5) 0.167(5)
C70 0.131(4) 0.388(9) 0.497(10) 0.144(8) 0.054(5) 0.173(5)
C71 0.138(4) 0.407(8) 0.521(11) 0.164(8) 0.066(5) 0.181(4)
C72 0.132(4) 0.387(8) 0.501(12) 0.145(9) 0.056(5) 0.170(4)
C73 0.131(4) 0.371(8) 0.473(11) 0.130(8) 0.054(5) 0.166(5)
C74 0.138(5) 0.451(10) 0.560(12) 0.200(9) 0.070(5) 0.188(5)

loop_
_atom_type_symbol
_atom_type_description
_atom_type_scat_dispersion_real
_atom_type_scat_dispersion_imag
_atom_type_scat_source
C C 0.0181 0.0091 'International Tables Vol C Tables 4.2.6.8 and 6.1.1.4'
H H 0.0000 0.0000 'International Tables Vol C Tables 4.2.6.8 and 6.1.1.4'
O O 0.0492 0.0322 'International Tables Vol C Tables 4.2.6.8 and 6.1.1.4'

loop_
_geom_angle_atom_site_label_1
_geom_angle_atom_site_label_2
_geom_angle_atom_site_label_3
_geom_angle
_geom_angle_site_symmetry_1
_geom_angle_site_symmetry_3
C29 O2 H2 109.5 . .
C44 O4 H4 109.5 . .
C59 O6 H6 109.5 . .
C74 O8 H8 109.5 . .
C2 C1 H1 113.6 4 .
C2 C1 H1 113.6 . .
C2 C1 C2 105.47(18) 4 .
C2 C1 C14 104.78(14) . .
C2 C1 C14 104.78(14) 4 .
C14 C1 H1 113.6 . .
C3 C2 C1 124.79(17) . .
C3 C2 C7 121.94(16) . .
C7 C2 C1 113.25(16) . .
C2 C3 H3 120.0 . .
C2 C3 C4 119.98(17) . .
C4 C3 H3 120.0 . .
C3 C4 C5 118.80(16) . .
C3 C4 C15 117.94(17) . .
C5 C4 C15 123.07(16) . .
C4 C5 C30 122.29(18) . .
C6 C5 C4 118.77(17) . .
C6 C5 C30 118.86(18) . .
C5 C6 H6A 118.9 . .
C5 C6 C7 122.10(18) . .
C7 C6 H6A 118.9 . .
C2 C7 C6 118.39(16) . .
C2 C7 C8 113.60(16) . .
C6 C7 C8 127.99(18) . .
C7 C8 C7 106.35(19) . 4
C7 C8 H8A 113.1 4 .
C7 C8 H8A 113.1 . .
C7 C8 C9 105.16(14) . .
C7 C8 C9 105.16(14) 4 .
C9 C8 H8A 113.1 . .
C10 C9 C8 127.5(2) . .
C10 C9 C14 119.7(3) . .
C14 C9 C8 112.9(2) . .
C9 C10 H10 119.2 . .
C9 C10 C11 121.5(3) . .
C11 C10 H10 119.2 . .
C10 C11 C12 119.4(3) . .
C10 C11 C45 118.3(3) . .
C12 C11 C45 122.1(3) . .
C11 C12 C13 119.4(3) . .
C11 C12 C60 124.6(3) . .
C13 C12 C60 115.3(3) . .
C12 C13 H13 120.1 . .
C14 C13 C12 119.8(3) . .
C14 C13 H13 120.1 . .
C9 C14 C1 113.8(2) . .
C9 C14 C13 120.2(2) . .
C13 C14 C1 126.0(2) . .
C16 C15 C4 118.35(18) . .
C16 C15 C20 120.2(2) . .
C20 C15 C4 121.3(2) . .
C15 C16 H16 119.4 . .
C15 C16 C17 121.2(2) . .
C17 C16 H16 119.4 . .
C16 C17 H17 121.5 . .
C18 C17 C16 116.9(3) . .
C18 C17 H17 121.5 . .
C17 C18 C19 121.7(2) . .
C17 C18 C21 118.6(3) . .
C19 C18 C21 119.7(3) . .
C18 C19 H19 119.7 . .
C20 C19 C18 120.7(2) . .
C20 C19 H19 119.7 . .
C15 C20 H20 120.3 . .
C19 C20 C15 119.3(2) . .
C19 C20 H20 120.3 . .
C22 C21 C18 176.9(4) . .
C21 C22 C23 173.4(5) . .
C24 C23 C22 121.9(4) . .
C24 C23 C28 120.7(4) . .
C28 C23 C22 117.2(4) . .
C23 C24 H24 118.8 . .
C23 C24 C25 122.3(4) . .
C25 C24 H24 118.8 . .
C24 C25 H25 120.7 . .
C26 C25 C24 118.6(5) . .
C26 C25 H25 120.7 . .
C25 C26 C27 120.3(4) . .
C25 C26 C29 122.9(5) . .
C27 C26 C29 115.3(5) . .
C26 C27 H27 121.5 . .
C26 C27 C28 116.9(4) . .
C28 C27 H27 121.5 . .
C23 C28 C27 117.5(4) . .
C23 C28 H28 121.3 . .
C27 C28 H28 121.3 . .
O1 C29 O2 123.9(5) . .
O1 C29 C26 112.9(5) . .
O2 C29 C26 119.9(5) . .
C31 C30 C5 123.7(2) . .
C31 C30 C35 119.0(2) . .
C35 C30 C5 117.4(2) . .
C30 C31 H31 118.5 . .
C30 C31 C32 123.0(3) . .
C32 C31 H31 118.5 . .
C31 C32 H32 121.6 . .
C33 C32 C31 116.8(3) . .
C33 C32 H32 121.6 . .
C32 C33 C34 123.3(3) . .
C32 C33 C36 118.6(4) . .
C34 C33 C36 118.0(4) . .
C33 C34 H34 120.7 . .
C33 C34 C35 118.6(3) . .
C35 C34 H34 120.7 . .
C30 C35 C34 119.3(3) . .
C30 C35 H35 120.4 . .
C34 C35 H35 120.4 . .
C37 C36 C33 178.8(5) . .
C36 C37 C38 177.2(6) . .
C39 C38 C37 123.4(6) . .
C39 C38 C43 119.7(4) . .
C43 C38 C37 116.9(5) . .
C38 C39 H39 118.2 . .
C38 C39 C40 123.5(6) . .
C40 C39 H39 118.2 . .
C39 C40 H40 119.7 . .
C41 C40 C39 120.7(6) . .
C41 C40 H40 119.7 . .
C40 C41 C42 118.1(5) . .
C40 C41 C44 123.0(6) . .
C42 C41 C44 118.9(6) . .
C41 C42 H42 118.5 . .
C41 C42 C43 122.9(6) . .
C43 C42 H42 118.5 . .
C38 C43 H43 122.4 . .
C42 C43 C38 115.1(5) . .
C42 C43 H43 122.4 . .
O3 C44 O4 130.0(6) . .
O3 C44 C41 113.0(6) . .
O4 C44 C41 117.0(6) . .
C46 C45 C11 122.9(3) . .
C46 C45 C50 120.0 . .
C50 C45 C11 116.6(3) . .
C45 C46 H46 120.0 . .
C47 C46 C45 120.0 . .
C47 C46 H46 120.0 . .
C46 C47 H47 120.0 . .
C48 C47 C46 120.0 . .
C48 C47 H47 120.0 . .
C47 C48 C51 108.8(5) . .
C49 C48 C47 120.0 . .
C49 C48 C51 130.9(5) . .
C48 C49 H49 120.0 . .
C48 C49 C50 120.0 . .
C50 C49 H49 120.0 . .
C45 C50 H50 120.0 . .
C49 C50 C45 120.0 . .
C49 C50 H50 120.0 . .
C52 C51 C48 167.5(9) . .
C51 C52 C53 176.6(12) . .
C52 C53 C58 116.2(10) . .
C54 C53 C52 115.6(11) . .
C54 C53 C58 128.1(8) . .
C53 C54 H54 122.3 . .
C53 C54 C55 115.5(11) . .
C55 C54 H54 122.3 . .
C54 C55 H55 120.7 . .
C56 C55 C54 118.5(11) . .
C56 C55 H55 120.7 . .
C55 C56 C59 115.3(12) . .
C57 C56 C55 124.9(10) . .
C57 C56 C59 119.8(13) . .
C56 C57 H57 118.5 . .
C56 C57 C58 123.1(12) . .
C58 C57 H57 118.5 . .
C53 C58 H58 125.0 . .
C57 C58 C53 109.9(10) . .
C57 C58 H58 125.0 . .
O5 C59 O6 134.7(12) . .
O5 C59 C56 111.4(11) . .
O6 C59 C56 113.9(11) . .
C61 C60 C12 119.3(5) . .
C65 C60 C12 116.9(5) . .
C65 C60 C61 123.8(4) . .
C60 C61 H61 121.8 . .
C62 C61 C60 116.3(5) . .
C62 C61 H61 121.8 . .
C61 C62 H62 121.1 . .
C63 C62 C61 117.9(5) . .
C63 C62 H62 121.1 . .
C62 C63 C66 117.6(6) . .
C64 C63 C62 126.1(6) . .
C64 C63 C66 116.1(6) . .
C63 C64 H64 121.9 . .
C63 C64 C65 116.2(6) . .
C65 C64 H64 121.9 . .
C60 C65 C64 119.7(5) . .
C60 C65 H65 120.2 . .
C64 C65 H65 120.2 . .
C67 C66 C63 175.0(10) . .
C66 C67 C68 159(2) . .
C69 C68 C67 107(3) . .
C69 C68 C73 122.6(12) . .
C73 C68 C67 121.3(10) . .
C68 C69 H69 118.8 . .
C68 C69 C70 122.4(12) . .
C70 C69 H69 118.8 . .
C69 C70 H70 122.8 . .
C71 C70 C69 114.4(12) . .
C71 C70 H70 122.8 . .
C70 C71 C74 107.3(15) . .
C72 C71 C70 125.8(9) . .
C72 C71 C74 124.4(11) . .
C71 C72 H72 121.7 . .
C71 C72 C73 116.7(11) . .
C73 C72 H72 121.7 . .
C68 C73 C72 115.6(11) . .
C68 C73 H73 122.2 . .
C72 C73 H73 122.2 . .
O7 C74 O8 134.9(12) . .
O7 C74 C71 118.2(12) . .
O8 C74 C71 104.1(11) . .

loop_
_geom_bond_atom_site_label_1
_geom_bond_atom_site_label_2
_geom_bond_distance
_geom_bond_site_symmetry_2
O1 C29 1.238(6) .
O2 H2 0.8300 .
O2 C29 1.256(6) .
O3 C44 1.193(6) .
O4 H4 0.8300 .
O4 C44 1.228(6) .
O5 C59 1.219(10) .
O6 H6 0.8300 .
O6 C59 1.230(10) .
O7 C74 1.175(10) .
O8 H8 0.8300 .
O8 C74 1.218(10) .
C1 H1 0.9900 .
C1 C2 1.524(2) .
C1 C2 1.524(2) 4
C1 C14 1.543(3) .
C2 C3 1.365(2) .
C2 C7 1.394(2) .
C3 H3 0.9400 .
C3 C4 1.423(2) .
C4 C5 1.431(3) .
C4 C15 1.501(3) .
C5 C6 1.382(2) .
C5 C30 1.468(3) .
C6 H6A 0.9400 .
C6 C7 1.399(2) .
C7 C8 1.515(2) .
C8 C7 1.515(2) 4
C8 H8A 0.9900 .
C8 C9 1.529(4) .
C9 C10 1.381(3) .
C9 C14 1.386(3) .
C10 H10 0.9400 .
C10 C11 1.385(4) .
C11 C12 1.401(4) .
C11 C45 1.499(4) .
C12 C13 1.409(3) .
C12 C60 1.557(5) .
C13 H13 0.9400 .
C13 C14 1.397(3) .
C15 C16 1.372(3) .
C15 C20 1.374(3) .
C16 H16 0.9400 .
C16 C17 1.424(3) .
C17 H17 0.9400 .
C17 C18 1.364(3) .
C18 C19 1.383(3) .
C18 C21 1.464(4) .
C19 H19 0.9400 .
C19 C20 1.374(3) .
C20 H20 0.9400 .
C21 C22 1.174(3) .
C22 C23 1.456(4) .
C23 C24 1.267(5) .
C23 C28 1.391(5) .
C24 H24 0.9400 .
C24 C25 1.453(5) .
C25 H25 0.9400 .
C25 C26 1.294(6) .
C26 C27 1.388(6) .
C26 C29 1.504(6) .
C27 H27 0.9400 .
C27 C28 1.490(5) .
C28 H28 0.9400 .
C30 C31 1.353(3) .
C30 C35 1.397(3) .
C31 H31 0.9400 .
C31 C32 1.419(3) .
C32 H32 0.9400 .
C32 C33 1.355(4) .
C33 C34 1.371(5) .
C33 C36 1.475(4) .
C34 H34 0.9400 .
C34 C35 1.427(4) .
C35 H35 0.9400 .
C36 C37 1.184(4) .
C37 C38 1.457(5) .
C38 C39 1.181(6) .
C38 C43 1.443(7) .
C39 H39 0.9400 .
C39 C40 1.447(6) .
C40 H40 0.9400 .
C40 C41 1.241(7) .
C41 C42 1.364(7) .
C41 C44 1.564(7) .
C42 H42 0.9400 .
C42 C43 1.376(5) .
C43 H43 0.9400 .
C45 C46 1.3900 .
C45 C50 1.3900 .
C46 H46 0.9400 .
C46 C47 1.3900 .
C47 H47 0.9400 .
C47 C48 1.3900 .
C48 C49 1.3900 .
C48 C51 1.467(6) .
C49 H49 0.9400 .
C49 C50 1.3900 .
C50 H50 0.9400 .
C51 C52 1.244(7) .
C52 C53 1.456(9) .
C53 C54 1.236(14) .
C53 C58 1.517(16) .
C54 H54 0.9400 .
C54 C55 1.549(11) .
C55 H55 0.9400 .
C55 C56 1.322(16) .
C56 C57 1.283(16) .
C56 C59 1.589(14) .
C57 H57 0.9400 .
C57 C58 1.471(11) .
C58 H58 0.9400 .
C60 C61 1.428(8) .
C60 C65 1.307(7) .
C61 H61 0.9400 .
C61 C62 1.405(7) .
C62 H62 0.9400 .
C62 C63 1.370(8) .
C63 C64 1.333(7) .
C63 C66 1.488(8) .
C64 H64 0.9400 .
C64 C65 1.443(7) .
C65 H65 0.9400 .
C66 C67 1.099(7) .
C67 C68 1.666(19) .
C68 C69 1.38(4) .
C68 C73 1.36(2) .
C69 H69 0.9400 .
C69 C70 1.389(11) .
C70 H70 0.9400 .
C70 C71 1.41(2) .
C71 C72 1.341(18) .
C71 C74 1.664(16) .
C72 H72 0.9400 .
C72 C73 1.524(11) .
C73 H73 0.9400 .

loop_
_geom_torsion_atom_site_label_1
_geom_torsion_atom_site_label_2
_geom_torsion_atom_site_label_3
_geom_torsion_atom_site_label_4
_geom_torsion
_geom_torsion_site_symmetry_1
_geom_torsion_site_symmetry_4
C1 C2 C3 C4 178.32(16) . .
C1 C2 C7 C6 -179.01(15) . .
C1 C2 C7 C8 -0.8(2) . .
C2 C1 C2 C3 -122.86(16) 4 .
C2 C1 C2 C7 55.6(2) 4 .
C2 C1 C14 C9 55.40(12) . .
C2 C1 C14 C9 -55.39(12) 4 .
C2 C1 C14 C13 124.61(12) 4 .
C2 C1 C14 C13 -124.60(12) . .
C2 C3 C4 C5 1.1(3) . .
C2 C3 C4 C15 176.27(16) . .
C2 C7 C8 C7 -54.4(2) . 4
C2 C7 C8 C9 56.85(19) . .
C3 C2 C7 C6 -0.5(2) . .
C3 C2 C7 C8 177.67(16) . .
C3 C4 C5 C6 -1.8(3) . .
C3 C4 C5 C30 -178.31(19) . .
C3 C4 C15 C16 48.9(3) . .
C3 C4 C15 C20 -127.4(2) . .
C4 C5 C6 C7 1.3(3) . .
C4 C5 C30 C31 51.8(3) . .
C4 C5 C30 C35 -130.1(2) . .
C4 C15 C16 C17 -175.9(2) . .
C4 C15 C20 C19 175.6(2) . .
C5 C4 C15 C16 -136.2(2) . .
C5 C4 C15 C20 47.5(3) . .
C5 C6 C7 C2 -0.2(3) . .
C5 C6 C7 C8 -178.08(18) . .
C5 C30 C31 C32 177.2(2) . .
C5 C30 C35 C34 -178.6(2) . .
C6 C5 C30 C31 -124.7(3) . .
C6 C5 C30 C35 53.4(3) . .
C6 C7 C8 C7 123.63(18) . 4
C6 C7 C8 C9 -125.2(2) . .
C7 C2 C3 C4 0.0(2) . .
C7 C8 C9 C10 123.97(12) . .
C7 C8 C9 C10 -123.97(12) 4 .
C7 C8 C9 C14 -56.03(12) . .
C7 C8 C9 C14 56.03(12) 4 .
C8 C9 C10 C11 180.000(0) . .
C8 C9 C14 C1 0.0 . .
C8 C9 C14 C13 180.0 . .
C9 C10 C11 C12 0.000(0) . .
C9 C10 C11 C45 174.0(2) . .
C10 C9 C14 C1 180.0 . .
C10 C9 C14 C13 0.0 . .
C10 C11 C12 C13 0.0 . .
C10 C11 C12 C60 -169.9(4) . .
C10 C11 C45 C46 -42.5(4) . .
C10 C11 C45 C50 129.3(2) . .
C11 C12 C13 C14 0.0 . .
C11 C12 C60 C61 47.4(7) . .
C11 C12 C60 C65 -130.4(3) . .
C11 C45 C46 C47 171.5(4) . .
C11 C45 C50 C49 -172.0(4) . .
C12 C11 C45 C46 131.4(2) . .
C12 C11 C45 C50 -56.9(3) . .
C12 C13 C14 C1 180.0 . .
C12 C13 C14 C9 0.0 . .
C12 C60 C61 C62 -174.9(5) . .
C12 C60 C65 C64 175.4(5) . .
C13 C12 C60 C61 -122.8(4) . .
C13 C12 C60 C65 59.3(6) . .
C14 C1 C2 C3 126.85(18) . .
C14 C1 C2 C7 -54.72(19) . .
C14 C9 C10 C11 0.000(0) . .
C15 C4 C5 C6 -176.65(18) . .
C15 C4 C5 C30 6.8(3) . .
C15 C16 C17 C18 0.5(4) . .
C16 C15 C20 C19 -0.6(4) . .
C16 C17 C18 C19 -1.3(4) . .
C16 C17 C18 C21 176.7(2) . .
C17 C18 C19 C20 1.1(4) . .
C18 C19 C20 C15 -0.1(4) . .
C20 C15 C16 C17 0.4(3) . .
C21 C18 C19 C20 -176.8(2) . .
C22 C23 C24 C25 -176.2(5) . .
C22 C23 C28 C27 179.8(5) . .
C23 C24 C25 C26 -13.0(10) . .
C24 C23 C28 C27 4.5(9) . .
C24 C25 C26 C27 23.0(11) . .
C24 C25 C26 C29 -171.3(7) . .
C25 C26 C27 C28 -19.2(11) . .
C25 C26 C29 O1 -11.0(12) . .
C25 C26 C29 O2 -171.5(8) . .
C26 C27 C28 C23 5.1(10) . .
C27 C26 C29 O1 155.4(8) . .
C27 C26 C29 O2 -5.2(12) . .
C28 C23 C24 C25 -1.1(10) . .
C29 C26 C27 C28 174.1(6) . .
C30 C5 C6 C7 177.97(19) . .
C30 C31 C32 C33 2.1(4) . .
C31 C30 C35 C34 -0.4(4) . .
C31 C32 C33 C34 -2.3(5) . .
C31 C32 C33 C36 179.4(3) . .
C32 C33 C34 C35 1.1(5) . .
C33 C34 C35 C30 0.3(5) . .
C35 C30 C31 C32 -0.8(4) . .
C36 C33 C34 C35 179.5(3) . .
C37 C38 C39 C40 180.0(2) . .
C37 C38 C43 C42 -179.9(2) . .
C38 C39 C40 C41 -0.1(4) . .
C39 C38 C43 C42 -0.1(3) . .
C39 C40 C41 C42 0.1(5) . .
C39 C40 C41 C44 -180.0(3) . .
C40 C41 C42 C43 -0.1(5) . .
C40 C41 C44 O3 0.2(5) . .
C40 C41 C44 O4 180.0(4) . .
C41 C42 C43 C38 0.1(5) . .
C42 C41 C44 O3 -179.9(3) . .
C42 C41 C44 O4 -0.1(5) . .
C43 C38 C39 C40 0.1(2) . .
C44 C41 C42 C43 180.0(3) . .
C45 C11 C12 C13 -173.8(2) . .
C45 C11 C12 C60 16.3(5) . .
C45 C46 C47 C48 0.0 . .
C46 C45 C50 C49 0.0 . .
C46 C47 C48 C49 0.0 . .
C46 C47 C48 C51 174.0(6) . .
C47 C48 C49 C50 0.0 . .
C47 C48 C51 C52 159(3) . .
C48 C49 C50 C45 0.0 . .
C49 C48 C51 C52 -27(3) . .
C50 C45 C46 C47 0.0 . .
C51 C48 C49 C50 -172.4(8) . .
C52 C53 C54 C55 180.00(7) . .
C52 C53 C58 C57 180.00(7) . .
C53 C54 C55 C56 0.00(12) . .
C54 C53 C58 C57 0.00(13) . .
C54 C55 C56 C57 0.01(14) . .
C54 C55 C56 C59 180.00(7) . .
C55 C56 C57 C58 -0.01(14) . .
C55 C56 C59 O5 0.00(10) . .
C55 C56 C59 O6 -179.99(7) . .
C56 C57 C58 C53 0.01(12) . .
C57 C56 C59 O5 179.99(8) . .
C57 C56 C59 O6 0.00(11) . .
C58 C53 C54 C55 0.00(13) . .
C59 C56 C57 C58 179.99(8) . .
C60 C12 C13 C14 170.8(4) . .
C60 C61 C62 C63 -1.6(9) . .
C61 C60 C65 C64 -2.3(9) . .
C61 C62 C63 C64 0.1(11) . .
C61 C62 C63 C66 175.5(6) . .
C62 C63 C64 C65 0.3(10) . .
C63 C64 C65 C60 0.7(8) . .
C65 C60 C61 C62 2.7(9) . .
C66 C63 C64 C65 -175.1(6) . .
C66 C67 C68 C69 143(3) . .
C66 C67 C68 C73 -69(5) . .
C67 C68 C69 C70 161.2(14) . .
C67 C68 C73 C72 -156(3) . .
C68 C69 C70 C71 -1(3) . .
C69 C68 C73 C72 -12(4) . .
C69 C70 C71 C72 -13(3) . .
C69 C70 C71 C74 -175.1(14) . .
C70 C71 C72 C73 13(3) . .
C70 C71 C74 O7 -20(3) . .
C70 C71 C74 O8 177(2) . .
C71 C72 C73 C68 0(3) . .
C72 C71 C74 O7 177(2) . .
C72 C71 C74 O8 14(3) . .
C73 C68 C69 C70 13(5) . .
C74 C71 C72 C73 172.7(19) . .

loop_
_smtbx_masks_void_nr
_smtbx_masks_void_average_x
_smtbx_masks_void_average_y
_smtbx_masks_void_average_z
_smtbx_masks_void_volume
_smtbx_masks_void_count_electrons
1 -0.403 -0.829 -0.348 57601.9 16985.8
2 0.333 0.667 0.660 9.9 0.0
3 0.333 0.667 0.840 9.9 -14.5
4 0.667 0.333 0.160 9.9 -14.6
5 0.667 0.333 0.340 9.9 -14.6
